data_7032177
loop_
_publ_author_name
'Soobramoney, Lynette'
'Bala, Muhammad D.'
'Friedrich, Holger B.'

_publ_section_title
;
 Coordination chemistry of Co complexes containing tridentate SNS ligands
 and their application as catalysts for the oxidation of n-octane.
;
_journal_issue 42
_journal_name_full 'Dalton transactions (Cambridge, England : 2003)'
_journal_page_first 15968
_journal_page_last 15978
_journal_paper_doi 10.1039/c4dt01750a
_journal_volume 43
_journal_year 2014
_chemical_formula_sum 'C11 H17 Cl2 Co N S2'
_chemical_formula_weight 357.21
_chemical_name_systematic
;
 ?
;
_space_group_IT_number 9
_symmetry_cell_setting monoclinic
_symmetry_space_group_name_Hall 'C -2yc'
_symmetry_space_group_name_H-M 'C 1 c 1'
_atom_sites_solution_hydrogens geom
_atom_sites_solution_primary direct
_atom_sites_solution_secondary difmap
_audit_creation_method SHELXL-97
_audit_update_record
;
2014-01-30 # Formatted by publCIF
;
_cell_angle_alpha 90.00
_cell_angle_beta 112.111(2)
_cell_angle_gamma 90.00
_cell_formula_units_Z 8
_cell_length_a 24.9529(9)
_cell_length_b 7.9877(3)
_cell_length_c 16.5411(6)
_cell_measurement_reflns_used 1931
_cell_measurement_temperature 173(2)
_cell_measurement_theta_max 20.54
_cell_measurement_theta_min 2.58
_cell_volume 3054.4(2)
_computing_cell_refinement 'Bruker SAINT'
_computing_data_collection 'Bruker APEX2'
_computing_molecular_graphics 'Bruker SHELXTL'
_computing_publication_material 'Bruker SHELXTL'
_computing_structure_refinement 'SHELXL-97 (Sheldrick, 2008)'
_computing_structure_solution 'SHELXS-97 (Sheldrick, 2008)'
_diffrn_ambient_temperature 173(2)
_diffrn_measured_fraction_theta_full 1.000
_diffrn_measured_fraction_theta_max 1.000
_diffrn_measurement_device_type 'Bruker APEX-II CCD'
_diffrn_measurement_method '\f and \w scans'
_diffrn_radiation_monochromator graphite
_diffrn_radiation_source 'fine-focus sealed tube'
_diffrn_radiation_type MoK\a
_diffrn_radiation_wavelength 0.71073
_diffrn_reflns_av_R_equivalents 0.0597
_diffrn_reflns_av_sigmaI/netI 0.0955
_diffrn_reflns_limit_h_max 31
_diffrn_reflns_limit_h_min -31
_diffrn_reflns_limit_k_max 10
_diffrn_reflns_limit_k_min -10
_diffrn_reflns_limit_l_max 21
_diffrn_reflns_limit_l_min -21
_diffrn_reflns_number 13589
_diffrn_reflns_theta_full 27.00
_diffrn_reflns_theta_max 27.00
_diffrn_reflns_theta_min 1.76
_exptl_absorpt_coefficient_mu 1.725
_exptl_absorpt_correction_T_max 0.9342
_exptl_absorpt_correction_T_min 0.7819
_exptl_absorpt_correction_type integration
_exptl_absorpt_process_details 'Bruker (2005). SAINT+'
_exptl_crystal_colour blue
_exptl_crystal_density_diffrn 1.554
_exptl_crystal_density_method 'not measured'
_exptl_crystal_description plate
_exptl_crystal_F_000 1464
_exptl_crystal_size_max 0.15
_exptl_crystal_size_mid 0.10
_exptl_crystal_size_min 0.04
_refine_diff_density_max 0.544
_refine_diff_density_min -0.420
_refine_diff_density_rms 0.107
_refine_ls_abs_structure_details 'Flack H D (1983), Acta Cryst. A39, 876-881'
_refine_ls_abs_structure_Flack -0.03(3)
_refine_ls_extinction_method none
_refine_ls_goodness_of_fit_ref 1.039
_refine_ls_hydrogen_treatment constr
_refine_ls_matrix_type full
_refine_ls_number_parameters 311
_refine_ls_number_reflns 6536
_refine_ls_number_restraints 2
_refine_ls_restrained_S_all 1.039
_refine_ls_R_factor_all 0.0850
_refine_ls_R_factor_gt 0.0552
_refine_ls_shift/su_max 0.002
_refine_ls_shift/su_mean 0.000
_refine_ls_structure_factor_coef Fsqd
_refine_ls_weighting_details 'calc w=1/[\s^2^(Fo^2^)+(0.0974P)^2^+0.0000P] where P=(Fo^2^+2Fc^2^)/3'
_refine_ls_weighting_scheme calc
_refine_ls_wR_factor_gt 0.1268
_refine_ls_wR_factor_ref 0.1756
_reflns_number_gt 4923
_reflns_number_total 6536
_reflns_threshold_expression >2sigma(I)
_cod_data_source_file c4dt01750a2.cif
_cod_data_source_block 2
_cod_depositor_comments
;
The following automatic conversions were performed:

'_symmetry_cell_setting' value 'Monoclinic' changed to 'monoclinic'
according to
/usr/data/users/saulius/crontab/automatic-downloads/rss-feeds/RSC/lib/dictionaries/cif_core.dic
dictionary named 'cif_core.dic' version 2.4.2 from 2011-04-26.

Automatic conversion script
Id: cif_fix_values 2281 2013-09-26 08:29:07Z andrius 

 Adding full bibliography for 7032176--7032179.cif.
;
_cod_original_cell_volume 3054.44(19)
_cod_original_sg_symbol_H-M Cc
_cod_database_code 7032177

loop_
_symmetry_equiv_pos_as_xyz
'x, y, z'
'x, -y, z+1/2'
'x+1/2, y+1/2, z'
'x+1/2, -y+1/2, z+1/2'

loop_
_atom_site_label
_atom_site_type_symbol
_atom_site_fract_x
_atom_site_fract_y
_atom_site_fract_z
_atom_site_U_iso_or_equiv
_atom_site_adp_type
_atom_site_occupancy
_atom_site_symmetry_multiplicity
_atom_site_calc_flag
_atom_site_refinement_flags
C1 C 0.4846(4) 0.8240(13) -0.0444(6) 0.034(2) Uani 1 1 d .
H1A H 0.4751 0.9388 -0.0681 0.040 Uiso 1 1 calc R
H1B H 0.4521 0.7501 -0.0786 0.040 Uiso 1 1 calc R
C2 C 0.4900(4) 0.8237(11) 0.0471(6) 0.0284(19) Uani 1 1 d .
C3 C 0.4457(4) 0.7797(13) 0.0747(6) 0.038(2) Uani 1 1 d .
H3 H 0.4114 0.7309 0.0344 0.045 Uiso 1 1 calc R
C4 C 0.4508(5) 0.8053(16) 0.1586(7) 0.049(3) Uani 1 1 d .
H4 H 0.4202 0.7749 0.1764 0.059 Uiso 1 1 calc R
C5 C 0.5003(5) 0.8750(14) 0.2172(7) 0.041(2) Uani 1 1 d .
H5 H 0.5039 0.8968 0.2755 0.049 Uiso 1 1 calc R
C6 C 0.5450(4) 0.9133(10) 0.1902(6) 0.0260(19) Uani 1 1 d .
C7 C 0.6018(4) 0.9802(13) 0.2551(5) 0.034(2) Uani 1 1 d .
H7A H 0.6264 0.8846 0.2855 0.041 Uiso 1 1 calc R
H7B H 0.5939 1.0479 0.2995 0.041 Uiso 1 1 calc R
C8 C 0.5481(4) 0.5346(11) -0.0335(6) 0.032(2) Uani 1 1 d .
H8A H 0.5879 0.4886 -0.0128 0.038 Uiso 1 1 calc R
H8B H 0.5335 0.5219 0.0141 0.038 Uiso 1 1 calc R
C9 C 0.5097(5) 0.4354(13) -0.1125(7) 0.042(2) Uani 1 1 d .
H9A H 0.4727 0.4934 -0.1402 0.062 Uiso 1 1 calc R
H9B H 0.5029 0.3236 -0.0939 0.062 Uiso 1 1 calc R
H9C H 0.5288 0.4252 -0.1543 0.062 Uiso 1 1 calc R
C10 C 0.5939(4) 1.2832(12) 0.1585(6) 0.036(2) Uani 1 1 d .
H10A H 0.6135 1.3603 0.1316 0.043 Uiso 1 1 calc R
H10B H 0.5588 1.2405 0.1113 0.043 Uiso 1 1 calc R
C11 C 0.5754(6) 1.3825(15) 0.2220(8) 0.054(3) Uani 1 1 d .
H11A H 0.5570 1.3072 0.2506 0.080 Uiso 1 1 calc R
H11B H 0.5479 1.4696 0.1903 0.080 Uiso 1 1 calc R
H11C H 0.6094 1.4345 0.2662 0.080 Uiso 1 1 calc R
N1 N 0.5407(3) 0.8873(9) 0.1072(4) 0.0234(15) Uani 1 1 d .
S1 S 0.55002(10) 0.7539(3) -0.05835(13) 0.0261(5) Uani 1 1 d .
S2 S 0.64162(10) 1.1082(3) 0.20545(14) 0.0328(5) Uani 1 1 d .
Cl1 Cl 0.67760(11) 0.7195(3) 0.14261(15) 0.0421(6) Uani 1 1 d .
Cl2 Cl 0.62228(10) 1.1158(3) -0.01787(14) 0.0321(5) Uani 1 1 d .
Co1 Co 0.61136(5) 0.91902(15) 0.07408(6) 0.0246(3) Uani 1 1 d .
C12 C 0.3205(4) 0.9988(10) 0.3221(5) 0.0242(17) Uani 1 1 d .
H12A H 0.3520 1.0708 0.3607 0.029 Uiso 1 1 calc R
H12B H 0.3000 1.0622 0.2677 0.029 Uiso 1 1 calc R
C13 C 0.2787(4) 0.9639(11) 0.3664(5) 0.0216(17) Uani 1 1 d .
C14 C 0.2372(4) 1.0803(12) 0.3655(6) 0.029(2) Uani 1 1 d .
H14 H 0.2344 1.1851 0.3371 0.035 Uiso 1 1 calc R
C15 C 0.2007(4) 1.0407(14) 0.4061(6) 0.037(2) Uani 1 1 d .
H15 H 0.1710 1.1170 0.4039 0.045 Uiso 1 1 calc R
C16 C 0.2061(4) 0.8919(14) 0.4506(5) 0.034(2) Uani 1 1 d .
H16 H 0.1814 0.8663 0.4809 0.040 Uiso 1 1 calc R
C17 C 0.2479(4) 0.7821(12) 0.4499(5) 0.0271(19) Uani 1 1 d .
C18 C 0.2549(4) 0.6116(13) 0.4956(7) 0.037(2) Uani 1 1 d .
H18A H 0.2385 0.5227 0.4514 0.045 Uiso 1 1 calc R
H18B H 0.2333 0.6117 0.5350 0.045 Uiso 1 1 calc R
C19 C 0.2891(4) 0.7196(12) 0.2126(6) 0.033(2) Uani 1 1 d .
H19A H 0.2982 0.6031 0.2018 0.040 Uiso 1 1 calc R
H19B H 0.2572 0.7154 0.2345 0.040 Uiso 1 1 calc R
C20 C 0.2685(5) 0.8177(15) 0.1257(7) 0.048(3) Uani 1 1 d .
H20A H 0.2557 0.9297 0.1347 0.073 Uiso 1 1 calc R
H20B H 0.2363 0.7580 0.0818 0.073 Uiso 1 1 calc R
H20C H 0.3006 0.8277 0.1053 0.073 Uiso 1 1 calc R
C21 C 0.3476(5) 0.7362(17) 0.6354(6) 0.047(3) Uani 1 1 d .
H21A H 0.3475 0.8436 0.6056 0.056 Uiso 1 1 calc R
H21B H 0.3178 0.7423 0.6614 0.056 Uiso 1 1 calc R
C22 C 0.4070(5) 0.707(2) 0.7070(8) 0.064(4) Uani 1 1 d .
H22A H 0.4074 0.5981 0.7347 0.097 Uiso 1 1 calc R
H22B H 0.4151 0.7957 0.7509 0.097 Uiso 1 1 calc R
H22C H 0.4366 0.7081 0.6815 0.097 Uiso 1 1 calc R
N2 N 0.2846(3) 0.8152(9) 0.4116(4) 0.0215(14) Uani 1 1 d .
S3 S 0.35211(9) 0.8123(3) 0.29523(13) 0.0243(4) Uani 1 1 d .
S4 S 0.33121(10) 0.5679(3) 0.55832(15) 0.0317(5) Uani 1 1 d .
Cl3 Cl 0.33930(10) 0.4081(3) 0.37050(16) 0.0375(6) Uani 1 1 d .
Cl4 Cl 0.44053(10) 0.7821(3) 0.51215(15) 0.0369(6) Uani 1 1 d .
Co2 Co 0.35535(5) 0.66574(13) 0.43065(7) 0.0220(3) Uani 1 1 d .

loop_
_atom_site_aniso_label
_atom_site_aniso_U_11
_atom_site_aniso_U_22
_atom_site_aniso_U_33
_atom_site_aniso_U_23
_atom_site_aniso_U_13
_atom_site_aniso_U_12
C1 0.022(4) 0.042(6) 0.027(5) 0.003(4) -0.001(4) -0.003(4)
C2 0.027(4) 0.024(4) 0.039(5) 0.007(4) 0.019(4) 0.010(4)
C3 0.036(5) 0.045(6) 0.034(5) -0.002(5) 0.015(4) -0.011(5)
C4 0.053(7) 0.063(8) 0.043(6) -0.004(6) 0.031(6) -0.009(6)
C5 0.046(6) 0.049(6) 0.034(5) 0.000(5) 0.023(5) -0.005(5)
C6 0.034(5) 0.022(4) 0.031(4) 0.004(4) 0.022(4) 0.012(4)
C7 0.041(5) 0.049(6) 0.020(4) 0.007(4) 0.018(4) 0.003(5)
C8 0.042(5) 0.025(5) 0.027(5) 0.008(4) 0.010(4) -0.003(4)
C9 0.054(6) 0.034(6) 0.042(6) -0.001(5) 0.025(5) -0.006(5)
C10 0.040(6) 0.032(5) 0.034(5) 0.000(4) 0.012(4) -0.002(4)
C11 0.060(7) 0.045(7) 0.047(7) -0.003(5) 0.011(6) 0.006(6)
N1 0.023(3) 0.033(4) 0.014(3) 0.000(3) 0.007(3) -0.001(3)
S1 0.0306(11) 0.0268(11) 0.0247(11) 0.0013(9) 0.0149(9) 0.0000(9)
S2 0.0264(11) 0.0466(14) 0.0238(11) -0.0025(10) 0.0075(9) 0.0030(11)
Cl1 0.0419(13) 0.0551(16) 0.0286(12) 0.0093(12) 0.0127(10) 0.0229(12)
Cl2 0.0391(12) 0.0319(12) 0.0306(11) 0.0017(9) 0.0192(10) -0.0037(10)
Co1 0.0230(6) 0.0307(7) 0.0232(6) 0.0043(5) 0.0123(5) 0.0043(5)
C12 0.036(5) 0.016(4) 0.026(4) -0.005(4) 0.017(4) -0.005(4)
C13 0.031(4) 0.025(4) 0.010(3) -0.006(3) 0.009(3) 0.002(4)
C14 0.023(4) 0.027(5) 0.031(5) 0.004(4) 0.004(4) 0.012(4)
C15 0.025(5) 0.052(7) 0.029(5) 0.000(5) 0.004(4) 0.016(4)
C16 0.024(4) 0.053(7) 0.020(4) 0.007(4) 0.004(4) 0.007(4)
C17 0.022(4) 0.034(5) 0.026(5) -0.001(4) 0.010(4) -0.004(4)
C18 0.036(5) 0.038(5) 0.050(6) 0.004(5) 0.030(5) 0.005(4)
C19 0.033(5) 0.033(5) 0.033(5) -0.014(4) 0.012(4) 0.000(4)
C20 0.044(6) 0.040(6) 0.044(6) 0.003(5) -0.003(5) 0.002(5)
C21 0.038(6) 0.081(9) 0.022(5) 0.005(5) 0.012(4) 0.003(6)
C22 0.042(7) 0.096(11) 0.050(7) 0.012(7) 0.010(6) 0.006(7)
N2 0.020(3) 0.030(4) 0.014(3) -0.003(3) 0.005(3) 0.000(3)
S3 0.0267(11) 0.0263(11) 0.0251(10) -0.0009(9) 0.0156(9) -0.0010(9)
S4 0.0338(12) 0.0272(12) 0.0382(12) 0.0112(10) 0.0182(10) 0.0057(10)
Cl3 0.0443(13) 0.0190(11) 0.0444(14) -0.0075(10) 0.0112(11) -0.0013(10)
Cl4 0.0291(11) 0.0445(14) 0.0344(12) -0.0064(11) 0.0089(10) -0.0117(10)
Co2 0.0208(5) 0.0176(5) 0.0289(6) -0.0016(5) 0.0107(5) 0.0003(5)

loop_
_atom_type_symbol
_atom_type_description
_atom_type_scat_dispersion_real
_atom_type_scat_dispersion_imag
_atom_type_scat_source
C C 0.0033 0.0016 'International Tables Vol C Tables 4.2.6.8 and 6.1.1.4'
H H 0.0000 0.0000 'International Tables Vol C Tables 4.2.6.8 and 6.1.1.4'
N N 0.0061 0.0033 'International Tables Vol C Tables 4.2.6.8 and 6.1.1.4'
S S 0.1246 0.1234 'International Tables Vol C Tables 4.2.6.8 and 6.1.1.4'
Cl Cl 0.1484 0.1585 'International Tables Vol C Tables 4.2.6.8 and 6.1.1.4'
Co Co 0.3494 0.9721 'International Tables Vol C Tables 4.2.6.8 and 6.1.1.4'

loop_
_geom_angle_atom_site_label_1
_geom_angle_atom_site_label_2
_geom_angle_atom_site_label_3
_geom_angle
C2 C1 S1 113.0(6)
C2 C1 H1A 109.0
S1 C1 H1A 109.0
C2 C1 H1B 109.0
S1 C1 H1B 109.0
H1A C1 H1B 107.8
N1 C2 C3 118.9(8)
N1 C2 C1 116.5(7)
C3 C2 C1 124.3(9)
C4 C3 C2 121.1(10)
C4 C3 H3 119.4
C2 C3 H3 119.4
C3 C4 C5 119.8(10)
C3 C4 H4 120.1
C5 C4 H4 120.1
C4 C5 C6 118.9(9)
C4 C5 H5 120.6
C6 C5 H5 120.6
N1 C6 C5 121.9(9)
N1 C6 C7 117.9(7)
C5 C6 C7 120.1(8)
C6 C7 S2 113.6(6)
C6 C7 H7A 108.8
S2 C7 H7A 108.8
C6 C7 H7B 108.8
S2 C7 H7B 108.8
H7A C7 H7B 107.7
C9 C8 S1 111.9(6)
C9 C8 H8A 109.2
S1 C8 H8A 109.2
C9 C8 H8B 109.2
S1 C8 H8B 109.2
H8A C8 H8B 107.9
C8 C9 H9A 109.5
C8 C9 H9B 109.5
H9A C9 H9B 109.5
C8 C9 H9C 109.5
H9A C9 H9C 109.5
H9B C9 H9C 109.5
C11 C10 S2 115.3(7)
C11 C10 H10A 108.4
S2 C10 H10A 108.4
C11 C10 H10B 108.4
S2 C10 H10B 108.4
H10A C10 H10B 107.5
C10 C11 H11A 109.5
C10 C11 H11B 109.5
H11A C11 H11B 109.5
C10 C11 H11C 109.5
H11A C11 H11C 109.5
H11B C11 H11C 109.5
C6 N1 C2 119.2(7)
C6 N1 Co1 120.3(6)
C2 N1 Co1 120.1(5)
C8 S1 C1 99.6(5)
C8 S1 Co1 111.7(3)
C1 S1 Co1 90.5(3)
C10 S2 C7 104.2(5)
C10 S2 Co1 99.1(3)
C7 S2 Co1 90.9(3)
N1 Co1 Cl1 108.5(2)
N1 Co1 Cl2 126.6(2)
Cl1 Co1 Cl2 124.87(10)
N1 Co1 S2 81.5(2)
Cl1 Co1 S2 93.72(9)
Cl2 Co1 S2 95.17(9)
N1 Co1 S1 82.3(2)
Cl1 Co1 S1 99.01(10)
Cl2 Co1 S1 88.09(8)
S2 Co1 S1 161.90(8)
C13 C12 S3 114.2(6)
C13 C12 H12A 108.7
S3 C12 H12A 108.7
C13 C12 H12B 108.7
S3 C12 H12B 108.7
H12A C12 H12B 107.6
N2 C13 C14 120.7(8)
N2 C13 C12 117.9(7)
C14 C13 C12 121.3(8)
C15 C14 C13 118.4(9)
C15 C14 H14 120.8
C13 C14 H14 120.8
C14 C15 C16 121.2(9)
C14 C15 H15 119.4
C16 C15 H15 119.4
C17 C16 C15 117.9(9)
C17 C16 H16 121.0
C15 C16 H16 121.0
N2 C17 C16 123.1(9)
N2 C17 C18 116.3(8)
C16 C17 C18 120.7(8)
C17 C18 S4 110.5(6)
C17 C18 H18A 109.6
S4 C18 H18A 109.6
C17 C18 H18B 109.6
S4 C18 H18B 109.6
H18A C18 H18B 108.1
C20 C19 S3 112.6(7)
C20 C19 H19A 109.1
S3 C19 H19A 109.1
C20 C19 H19B 109.1
S3 C19 H19B 109.1
H19A C19 H19B 107.8
C19 C20 H20A 109.5
C19 C20 H20B 109.5
H20A C20 H20B 109.5
C19 C20 H20C 109.5
H20A C20 H20C 109.5
H20B C20 H20C 109.5
C22 C21 S4 109.4(9)
C22 C21 H21A 109.8
S4 C21 H21A 109.8
C22 C21 H21B 109.8
S4 C21 H21B 109.8
H21A C21 H21B 108.2
C21 C22 H22A 109.5
C21 C22 H22B 109.5
H22A C22 H22B 109.5
C21 C22 H22C 109.5
H22A C22 H22C 109.5
H22B C22 H22C 109.5
C17 N2 C13 118.6(7)
C17 N2 Co2 121.4(6)
C13 N2 Co2 119.6(5)
C19 S3 C12 100.7(4)
C19 S3 Co2 102.2(3)
C12 S3 Co2 92.0(3)
C21 S4 C18 99.8(5)
C21 S4 Co2 107.5(4)
C18 S4 Co2 89.5(3)
N2 Co2 Cl4 114.6(2)
N2 Co2 Cl3 117.6(2)
Cl4 Co2 Cl3 127.84(10)
N2 Co2 S3 81.63(19)
Cl4 Co2 S3 92.76(9)
Cl3 Co2 S3 95.25(9)
N2 Co2 S4 81.18(19)
Cl4 Co2 S4 95.50(9)
Cl3 Co2 S4 91.59(9)
S3 Co2 S4 162.76(8)

loop_
_geom_bond_atom_site_label_1
_geom_bond_atom_site_label_2
_geom_bond_distance
C1 C2 1.467(13)
C1 S1 1.822(10)
C1 H1A 0.9900
C1 H1B 0.9900
C2 N1 1.379(12)
C2 C3 1.390(12)
C3 C4 1.360(14)
C3 H3 0.9500
C4 C5 1.369(16)
C4 H4 0.9500
C5 C6 1.383(13)
C5 H5 0.9500
C6 N1 1.353(10)
C6 C7 1.517(13)
C7 S2 1.822(9)
C7 H7A 0.9900
C7 H7B 0.9900
C8 C9 1.520(14)
C8 S1 1.805(9)
C8 H8A 0.9900
C8 H8B 0.9900
C9 H9A 0.9800
C9 H9B 0.9800
C9 H9C 0.9800
C10 C11 1.520(15)
C10 S2 1.811(10)
C10 H10A 0.9900
C10 H10B 0.9900
C11 H11A 0.9800
C11 H11B 0.9800
C11 H11C 0.9800
N1 Co1 2.048(7)
S1 Co1 2.521(2)
S2 Co1 2.518(3)
Cl1 Co1 2.268(3)
Cl2 Co1 2.274(2)
C12 C13 1.510(11)
C12 S3 1.818(8)
C12 H12A 0.9900
C12 H12B 0.9900
C13 N2 1.381(11)
C13 C14 1.387(12)
C14 C15 1.356(14)
C14 H14 0.9500
C15 C16 1.378(15)
C15 H15 0.9500
C16 C17 1.367(13)
C16 H16 0.9500
C17 N2 1.321(10)
C17 C18 1.535(13)
C18 S4 1.827(10)
C18 H18A 0.9900
C18 H18B 0.9900
C19 C20 1.546(14)
C19 S3 1.809(9)
C19 H19A 0.9900
C19 H19B 0.9900
C20 H20A 0.9800
C20 H20B 0.9800
C20 H20C 0.9800
C21 C22 1.528(15)
C21 S4 1.791(12)
C21 H21A 0.9900
C21 H21B 0.9900
C22 H22A 0.9800
C22 H22B 0.9800
C22 H22C 0.9800
N2 Co2 2.054(7)
S3 Co2 2.502(2)
S4 Co2 2.528(2)
Cl3 Co2 2.255(2)
Cl4 Co2 2.245(2)

loop_
_geom_torsion_atom_site_label_1
_geom_torsion_atom_site_label_2
_geom_torsion_atom_site_label_3
_geom_torsion_atom_site_label_4
_geom_torsion
S1 C1 C2 N1 43.9(11)
S1 C1 C2 C3 -142.7(8)
N1 C2 C3 C4 3.0(15)
C1 C2 C3 C4 -170.3(10)
C2 C3 C4 C5 -0.2(18)
C3 C4 C5 C6 -2.0(17)
C4 C5 C6 N1 1.5(15)
C4 C5 C6 C7 -176.1(10)
N1 C6 C7 S2 28.5(11)
C5 C6 C7 S2 -153.8(8)
C5 C6 N1 C2 1.2(13)
C7 C6 N1 C2 178.9(8)
C5 C6 N1 Co1 -172.6(7)
C7 C6 N1 Co1 5.1(10)
C3 C2 N1 C6 -3.4(12)
C1 C2 N1 C6 170.4(8)
C3 C2 N1 Co1 170.4(7)
C1 C2 N1 Co1 -15.8(10)
C9 C8 S1 C1 83.8(8)
C9 C8 S1 Co1 178.3(6)
C2 C1 S1 C8 70.6(8)
C2 C1 S1 Co1 -41.5(7)
C11 C10 S2 C7 56.6(9)
C11 C10 S2 Co1 149.8(8)
C6 C7 S2 C10 62.0(8)
C6 C7 S2 Co1 -37.7(7)
C6 N1 Co1 Cl1 66.7(6)
C2 N1 Co1 Cl1 -107.1(6)
C6 N1 Co1 Cl2 -114.6(6)
C2 N1 Co1 Cl2 71.7(7)
C6 N1 Co1 S2 -24.4(6)
C2 N1 Co1 S2 161.8(6)
C6 N1 Co1 S1 163.6(6)
C2 N1 Co1 S1 -10.1(6)
C10 S2 Co1 N1 -74.6(4)
C7 S2 Co1 N1 29.9(4)
C10 S2 Co1 Cl1 177.2(3)
C7 S2 Co1 Cl1 -78.3(3)
C10 S2 Co1 Cl2 51.7(3)
C7 S2 Co1 Cl2 156.2(3)
C10 S2 Co1 S1 -48.1(5)
C7 S2 Co1 S1 56.4(5)
C8 S1 Co1 N1 -75.5(4)
C1 S1 Co1 N1 25.1(4)
C8 S1 Co1 Cl1 32.2(4)
C1 S1 Co1 Cl1 132.8(3)
C8 S1 Co1 Cl2 157.2(4)
C1 S1 Co1 Cl2 -102.2(3)
C8 S1 Co1 S2 -102.0(4)
C1 S1 Co1 S2 -1.4(5)
S3 C12 C13 N2 24.5(9)
S3 C12 C13 C14 -158.4(7)
N2 C13 C14 C15 -3.4(13)
C12 C13 C14 C15 179.6(8)
C13 C14 C15 C16 2.8(14)
C14 C15 C16 C17 -2.4(14)
C15 C16 C17 N2 2.7(14)
C15 C16 C17 C18 -177.9(9)
N2 C17 C18 S4 43.8(10)
C16 C17 C18 S4 -135.6(8)
C16 C17 N2 C13 -3.3(12)
C18 C17 N2 C13 177.3(7)
C16 C17 N2 Co2 169.0(7)
C18 C17 N2 Co2 -10.4(10)
C14 C13 N2 C17 3.6(11)
C12 C13 N2 C17 -179.3(7)
C14 C13 N2 Co2 -168.8(6)
C12 C13 N2 Co2 8.3(9)
C20 C19 S3 C12 71.9(8)
C20 C19 S3 Co2 166.3(7)
C13 C12 S3 C19 67.1(7)
C13 C12 S3 Co2 -35.7(6)
C22 C21 S4 C18 169.2(8)
C22 C21 S4 Co2 -98.2(8)
C17 C18 S4 C21 62.8(8)
C17 C18 S4 Co2 -44.9(6)
C17 N2 Co2 Cl4 -108.6(6)
C13 N2 Co2 Cl4 63.6(6)
C17 N2 Co2 Cl3 70.6(7)
C13 N2 Co2 Cl3 -117.2(5)
C17 N2 Co2 S3 162.2(7)
C13 N2 Co2 S3 -25.6(5)
C17 N2 Co2 S4 -16.6(6)
C13 N2 Co2 S4 155.6(6)
C19 S3 Co2 N2 -71.9(4)
C12 S3 Co2 N2 29.5(3)
C19 S3 Co2 Cl4 173.6(3)
C12 S3 Co2 Cl4 -85.0(3)
C19 S3 Co2 Cl3 45.2(3)
C12 S3 Co2 Cl3 146.6(3)
C19 S3 Co2 S4 -67.8(4)
C12 S3 Co2 S4 33.7(4)
C21 S4 Co2 N2 -69.6(4)
C18 S4 Co2 N2 30.5(4)
C21 S4 Co2 Cl4 44.4(4)
C18 S4 Co2 Cl4 144.6(3)
C21 S4 Co2 Cl3 172.7(4)
C18 S4 Co2 Cl3 -87.1(3)
C21 S4 Co2 S3 -73.8(5)
C18 S4 Co2 S3 26.3(5)
